data_1545357
loop_
_publ_author_name
'S\/orensen, Mikkel A.'
'Weihe, H\/ogni'
'Vinum, Morten G.'
'Mortensen, Jesper S.'
'Doerrer, Linda H.'
'Bendix, Jesper'

_publ_section_title
;
 Imposing high-symmetry and tuneable geometry on lanthanide centres with
 chelating Pt and Pd metalloligands
;
_journal_issue 5
_journal_name_full 'Chem. Sci.'
_journal_page_first 3566
_journal_paper_doi 10.1039/C7SC00135E
_journal_volume 8
_journal_year 2017
_chemical_formula_moiety 'C16 H24 O8 Pt2 S8 Y, C24 H20 P'
_chemical_formula_sum 'C40 H44 O8 P Pt2 S8 Y'
_chemical_formula_weight 1419.27
_space_group_crystal_system tetragonal
_space_group_IT_number 85
_space_group_name_Hall '-P 4a'
_space_group_name_H-M_alt 'P 4/n'
_symmetry_Int_Tables_number 85
_symmetry_space_group_name_Hall '-P 4a'
_symmetry_space_group_name_H-M 'P 4/n :2'
_atom_sites_solution_primary iterative
_audit_creation_date 2015-05-10
_audit_creation_method
;
Olex2 1.2
(compiled 2015.01.26 svn.r3150 for OlexSys, GUI svn.r4998)
;
_audit_update_record
;
2017-01-09 deposited with the CCDC.
2017-02-28 downloaded from the CCDC.
;
_cell_angle_alpha 90
_cell_angle_beta 90
_cell_angle_gamma 90
_cell_formula_units_Z 2
_cell_length_a 12.6436(5)
_cell_length_b 12.6436(5)
_cell_length_c 15.1616(7)
_cell_measurement_reflns_used 9357
_cell_measurement_temperature 123
_cell_measurement_theta_max 28.33
_cell_measurement_theta_min 2.64
_cell_volume 2423.74(18)
_computing_molecular_graphics 'Olex2 (Dolomanov et al., 2009)'
_computing_publication_material 'Olex2 (Dolomanov et al., 2009)'
_computing_structure_refinement 'olex2.refine (Bourhis et al., 2015)'
_computing_structure_solution 'olex2.solve (Bourhis et al., 2015)'
_diffrn_ambient_temperature 123
_diffrn_measured_fraction_theta_full 0.9992
_diffrn_measured_fraction_theta_max 0.9993
_diffrn_measurement_device_type 'Bruker APEX-II CCD'
_diffrn_measurement_method '\f and \w scans'
_diffrn_radiation_type 'Mo K\a'
_diffrn_radiation_wavelength 0.71073
_diffrn_reflns_av_R_equivalents 0.0504
_diffrn_reflns_av_unetI/netI 0.0199
_diffrn_reflns_limit_h_max 16
_diffrn_reflns_limit_h_min -16
_diffrn_reflns_limit_k_max 16
_diffrn_reflns_limit_k_min -16
_diffrn_reflns_limit_l_max 20
_diffrn_reflns_limit_l_min -20
_diffrn_reflns_number 44184
_diffrn_reflns_theta_full 26.0000
_diffrn_reflns_theta_max 28.28
_diffrn_reflns_theta_min 2.28
_diffrn_standards_number 0
_exptl_absorpt_coefficient_mu 7.382
_exptl_absorpt_correction_T_max 0.7457
_exptl_absorpt_correction_T_min 0.6085
_exptl_absorpt_correction_type multi-scan
_exptl_absorpt_process_details
;
SADABS-2012/1 (Bruker,2012) was used for absorption correction.
wR2(int) was 0.0821 before and 0.0586 after correction.
The Ratio of minimum to maximum transmission is 0.8160.
The \l/2 correction factor is 0.0000.
;
_exptl_crystal_colour 'clear yellowish colourless'
_exptl_crystal_colour_lustre clear
_exptl_crystal_colour_modifier yellowish
_exptl_crystal_colour_primary colourless
_exptl_crystal_density_diffrn 1.9447
_exptl_crystal_description plate
_exptl_crystal_F_000 1372
_exptl_crystal_size_max 0.125
_exptl_crystal_size_mid 0.125
_exptl_crystal_size_min 0.03
_refine_diff_density_max 1.1135
_refine_diff_density_min -0.6664
_refine_diff_density_rms 0.1571
_refine_ls_d_res_high 0.7501
_refine_ls_d_res_low 8.9404
_refine_ls_goodness_of_fit_ref 1.0376
_refine_ls_hydrogen_treatment mixed
_refine_ls_matrix_type full
_refine_ls_number_constraints 18
_refine_ls_number_parameters 139
_refine_ls_number_reflns 3020
_refine_ls_number_restraints 0
_refine_ls_restrained_S_all 1.0376
_refine_ls_R_factor_all 0.0242
_refine_ls_R_factor_gt 0.0176
_refine_ls_shift/su_max 0.0001
_refine_ls_shift/su_mean 0.0000
_refine_ls_structure_factor_coef Fsqd
_refine_ls_weighting_details 'w=1/[\s^2^(Fo^2^)+(0.0170P)^2^+1.0230P] where P=(Fo^2^+2Fc^2^)/3'
_refine_ls_weighting_scheme calc
_refine_ls_wR_factor_gt 0.0344
_refine_ls_wR_factor_ref 0.0363
_reflns_Friedel_coverage 0.0
_reflns_limit_h_max 16
_reflns_limit_h_min 0
_reflns_limit_k_max 16
_reflns_limit_k_min 0
_reflns_limit_l_max 20
_reflns_limit_l_min 0
_reflns_number_gt 2684
_reflns_number_total 3020
_reflns_threshold_expression I>=2u(I)
_cod_data_source_file c7sc00135e2.cif
_cod_data_source_block 2Y
_cod_depositor_comments 'Adding full bibliography for 1545338--1545364.cif.'
_cod_database_code 1545357
_olex2_refinement_description
;
1. Fixed Uiso
 At 1.2 times of:
  All C(H) groups
 At 1.5 times of:
  All C(H,H,H) groups
2.a Aromatic/amide H refined with riding coordinates:
 C6(H6), C10(H10), C9(H9), C8(H8), C7(H7)
2.b Idealised Me refined as rotating group:
 C4(H4a,H4b,H4c), C2(H2a,H2b,H2c)
;
_olex2_date_sample_data_collection 26.08.14
_olex2_submission_special_instructions 'No special instructions were received'

loop_
_space_group_symop_id
_space_group_symop_operation_xyz
1 x,y,z
2 -y+1/2,x,z
3 y,-x+1/2,z
4 -x+1/2,-y+1/2,z
5 -x,-y,-z
6 y-1/2,-x,-z
7 -y,x-1/2,-z
8 x-1/2,y-1/2,-z

loop_
_atom_site_label
_atom_site_type_symbol
_atom_site_fract_x
_atom_site_fract_y
_atom_site_fract_z
_atom_site_U_iso_or_equiv
_atom_site_adp_type
_atom_site_occupancy
_atom_site_site_symmetry_order
_atom_site_refinement_flags_posn
_atom_site_refinement_flags_adp
_atom_site_refinement_flags_occupancy
Pt1 Pt 0.25 0.25 0.623000(10) 0.01206(5) Uani 1.000000 4 S T P
Pt2 Pt 0.25 0.25 1.104285(10) 0.01303(5) Uani 1.000000 4 S T P
Y1 Y 0.25 0.25 0.86441(2) 0.00962(8) Uani 1.000000 4 S T P
S1 S 0.40139(4) 0.14592(4) 0.62563(3) 0.01570(11) Uani 1.000000 1 . . .
S2 S 0.42982(4) 0.28608(4) 1.10304(4) 0.01813(11) Uani 1.000000 1 . . .
P1 P 0.25 0.75 0.5 0.0149(2) Uani 1.000000 4 S T P
C3 C 0.45171(16) 0.33365(16) 0.99860(14) 0.0149(4) Uani 1.000000 1 . . .
C1 C 0.44917(16) 0.16532(16) 0.73053(13) 0.0140(4) Uani 1.000000 1 . . .
C4 C 0.56375(18) 0.3655(2) 0.97716(16) 0.0273(5) Uani 1.000000 1 . . .
H4a H 0.6083(3) 0.3563(12) 1.0295(3) 0.0409(8) Uiso 1.000000 1 GR . .
H4b H 0.5907(5) 0.3211(9) 0.9292(8) 0.0409(8) Uiso 1.000000 1 GR . .
H4c H 0.5651(3) 0.4398(4) 0.9589(11) 0.0409(8) Uiso 1.000000 1 GR . .
C2 C 0.54900(17) 0.10706(18) 0.75468(15) 0.0217(5) Uani 1.000000 1 . . .
H2a H 0.5335(3) 0.0552(9) 0.8010(7) 0.0326(7) Uiso 1.000000 1 GR . .
H2b H 0.5766(7) 0.0705(10) 0.7026(3) 0.0326(7) Uiso 1.000000 1 GR . .
H2c H 0.6018(5) 0.1576(2) 0.7762(10) 0.0326(7) Uiso 1.000000 1 GR . .
O2 O 0.38329(11) 0.34229(11) 0.94077(9) 0.0156(3) Uani 1.000000 1 . . .
O1 O 0.40742(11) 0.22249(11) 0.78670(9) 0.0153(3) Uani 1.000000 1 . . .
C5 C 0.26950(16) 0.63754(16) 0.43016(14) 0.0172(4) Uani 1.000000 1 . . .
C6 C 0.33255(18) 0.64888(19) 0.35477(15) 0.0237(5) Uani 1.000000 1 . . .
H6 H 0.36396(18) 0.71520(19) 0.34131(15) 0.0284(6) Uiso 1.000000 1 R . .
C10 C 0.22537(17) 0.54006(17) 0.45105(15) 0.0205(5) Uani 1.000000 1 . . .
H10 H 0.18274(17) 0.53208(17) 0.50222(15) 0.0246(6) Uiso 1.000000 1 R . .
C9 C 0.2446(2) 0.45462(19) 0.39601(17) 0.0280(6) Uani 1.000000 1 . . .
H9 H 0.2163(2) 0.38721(19) 0.41044(17) 0.0336(7) Uiso 1.000000 1 R . .
C8 C 0.3044(2) 0.46642(19) 0.32043(16) 0.0292(6) Uani 1.000000 1 . . .
H8 H 0.3149(2) 0.40769(19) 0.28236(16) 0.0350(7) Uiso 1.000000 1 R . .
C7 C 0.3488(2) 0.5626(2) 0.29993(16) 0.0294(6) Uani 1.000000 1 . . .
H7 H 0.3906(2) 0.5700(2) 0.24821(16) 0.0353(7) Uiso 1.000000 1 R . .

loop_
_atom_site_aniso_label
_atom_site_aniso_U_11
_atom_site_aniso_U_22
_atom_site_aniso_U_33
_atom_site_aniso_U_12
_atom_site_aniso_U_13
_atom_site_aniso_U_23
Pt1 0.01361(6) 0.01361(6) 0.00896(8) -0.000000 -0.000000 0.000000
Pt2 0.01505(6) 0.01505(6) 0.00899(8) -0.000000 -0.000000 0.000000
Y1 0.01056(11) 0.01056(11) 0.00774(17) -0.000000 -0.000000 0.000000
S1 0.0168(3) 0.0178(3) 0.0125(3) 0.0024(2) 0.00234(19) -0.00161(19)
S2 0.0163(3) 0.0238(3) 0.0144(3) -0.0016(2) -0.0045(2) 0.0009(2)
P1 0.0153(3) 0.0153(3) 0.0142(5) -0.000000 -0.000000 0.000000
C3 0.0174(11) 0.0124(10) 0.0147(10) -0.0004(8) -0.0005(8) -0.0032(8)
C1 0.0150(10) 0.0146(10) 0.0123(10) -0.0025(8) 0.0032(8) 0.0019(8)
C4 0.0164(12) 0.0358(14) 0.0296(14) -0.0054(10) -0.0006(10) 0.0028(11)
C2 0.0188(11) 0.0259(12) 0.0205(12) 0.0070(9) -0.0004(9) 0.0013(9)
O2 0.0178(7) 0.0167(7) 0.0123(7) -0.0011(6) -0.0018(6) -0.0014(6)
O1 0.0152(7) 0.0176(7) 0.0131(7) -0.0002(6) 0.0019(6) -0.0007(6)
C5 0.0182(11) 0.0176(11) 0.0159(11) 0.0023(8) -0.0030(8) -0.0014(8)
C6 0.0265(12) 0.0242(12) 0.0203(12) 0.0018(9) 0.0032(9) -0.0005(9)
C10 0.0213(11) 0.0195(11) 0.0208(12) 0.0001(9) -0.0038(9) 0.0019(9)
C9 0.0342(14) 0.0179(12) 0.0320(14) 0.0017(10) -0.0136(11) -0.0005(10)
C8 0.0396(14) 0.0249(13) 0.0230(13) 0.0137(11) -0.0138(11) -0.0089(10)
C7 0.0345(14) 0.0352(14) 0.0185(12) 0.0126(11) -0.0008(10) -0.0031(10)

loop_
_atom_type_symbol
_atom_type_scat_dispersion_real
_atom_type_scat_dispersion_imag
_atom_type_scat_Cromer_Mann_a1
_atom_type_scat_Cromer_Mann_a2
_atom_type_scat_Cromer_Mann_a3
_atom_type_scat_Cromer_Mann_a4
_atom_type_scat_Cromer_Mann_b1
_atom_type_scat_Cromer_Mann_b2
_atom_type_scat_Cromer_Mann_b3
_atom_type_scat_Cromer_Mann_b4
_atom_type_scat_Cromer_Mann_c
_atom_type_scat_source
_atom_type_scat_dispersion_source
C 0.00347 0.00161 2.31000 1.02000 1.58860 0.86500 20.84390 10.20750 0.56870 51.65120 0.215599998832 'International Tables Volume C Table 6.1.1.4 (pp. 500-502)' 'Henke, Gullikson and Davis, At. Data and Nucl. Data Tables, 1993, 54, 2'
Pt -1.63788 8.57892 27.00590 17.76390 15.71310 5.78370 1.51293 8.81174 0.42459 38.61030 11.6883001328 'International Tables Volume C Table 6.1.1.4 (pp. 500-502)' 'Henke, Gullikson and Davis, At. Data and Nucl. Data Tables, 1993, 54, 2'
H 0.00000 0.00000 0.49300 0.32291 0.14019 0.04081 10.51090 26.12570 3.14236 57.79970 0.0030380000826 'International Tables Volume C Table 6.1.1.4 (pp. 500-502)' 'Henke, Gullikson and Davis, At. Data and Nucl. Data Tables, 1993, 54, 2'
O 0.01158 0.00611 3.04850 2.28680 1.54630 0.86700 13.27710 5.70110 0.32390 32.90890 0.250800013542 'International Tables Volume C Table 6.1.1.4 (pp. 500-502)' 'Henke, Gullikson and Davis, At. Data and Nucl. Data Tables, 1993, 54, 2'
P 0.10434 0.09671 6.43450 4.17910 1.78000 1.49080 1.90670 27.15700 0.52600 68.16450 1.11489999294 'International Tables Volume C Table 6.1.1.4 (pp. 500-502)' 'Henke, Gullikson and Davis, At. Data and Nucl. Data Tables, 1993, 54, 2'
S 0.12424 0.12443 6.90530 5.20340 1.43790 1.58630 1.46790 22.21510 0.25360 56.17200 0.866900026798 'International Tables Volume C Table 6.1.1.4 (pp. 500-502)' 'Henke, Gullikson and Davis, At. Data and Nucl. Data Tables, 1993, 54, 2'
Y -2.99864 3.60419 17.77600 10.29460 5.72629 3.26588 1.40290 12.80060 0.12560 104.35400 1.91212999821 'International Tables Volume C Table 6.1.1.4 (pp. 500-502)' 'Henke, Gullikson and Davis, At. Data and Nucl. Data Tables, 1993, 54, 2'

loop_
_geom_angle_atom_site_label_1
_geom_angle_atom_site_label_2
_geom_angle_atom_site_label_3
_geom_angle
_geom_angle_site_symmetry_1
_geom_angle_site_symmetry_3
S1 Pt1 S1 89.983(2) . 3
S1 Pt1 S1 178.03(3) 4 .
S1 Pt1 S1 89.983(2) 4 3
S1 Pt1 S1 178.03(3) 2 3
S1 Pt1 S1 89.983(2) 2 .
S1 Pt1 S1 89.983(2) 4 2
S2 Pt2 S2 179.07(3) . 4
S2 Pt2 S2 179.07(3) 3 2
S2 Pt2 S2 90.0 3 .
S2 Pt2 S2 90.0 2 4
S2 Pt2 S2 89.9962(3) 3 4
S2 Pt2 S2 89.9962(3) 2 .
O2 Y1 O2 121.08(7) . 4
O2 Y1 O2 121.08(7) 3 2
O2 Y1 O2 76.00(3) 3 4
O2 Y1 O2 76.00(3) 2 4
O2 Y1 O2 76.00(3) 2 .
O2 Y1 O2 76.00(3) 3 .
O1 Y1 O2 73.71(5) 3 4
O1 Y1 O2 73.71(5) 2 .
O1 Y1 O2 141.55(5) 4 .
O1 Y1 O2 140.89(5) 3 .
O1 Y1 O2 141.55(5) 2 3
O1 Y1 O2 141.55(5) 3 2
O1 Y1 O2 140.89(5) 4 3
O1 Y1 O2 73.28(5) 3 3
O1 Y1 O2 73.28(5) 2 2
O1 Y1 O2 141.55(5) . 4
O1 Y1 O2 73.28(5) 4 4
O1 Y1 O2 140.89(5) . 2
O1 Y1 O2 73.71(5) 4 2
O1 Y1 O2 73.71(5) . 3
O1 Y1 O2 140.89(5) 2 4
O1 Y1 O2 73.28(5) . .
O1 Y1 O1 75.30(3) . 3
O1 Y1 O1 119.51(7) 4 .
O1 Y1 O1 75.30(3) 4 3
O1 Y1 O1 119.51(7) 2 3
O1 Y1 O1 75.30(3) 4 2
O1 Y1 O1 75.30(3) 2 .
C1 S1 Pt1 102.98(7) . 2
C3 S2 Pt2 103.56(7) . 4
C5 P1 C5 110.48(7) 7_666 .
C5 P1 C5 110.48(7) 7_666 4_565
C5 P1 C5 110.48(7) 6_566 4_565
C5 P1 C5 107.47(14) 7_666 6_566
C5 P1 C5 110.48(7) 6_566 .
C5 P1 C5 107.47(14) . 4_565
C4 C3 S2 116.35(16) . .
O2 C3 S2 124.92(16) . .
O2 C3 C4 118.73(19) . .
C2 C1 S1 116.71(15) . .
O1 C1 S1 124.83(16) . .
O1 C1 C2 118.46(19) . .
H4a C4 C3 109.5 . .
H4b C4 C3 109.5 . .
H4b C4 H4a 109.5 . .
H4c C4 C3 109.5 . .
H4c C4 H4a 109.5 . .
H4c C4 H4b 109.5 . .
H2a C2 C1 109.5 . .
H2b C2 C1 109.5 . .
H2b C2 H2a 109.5 . .
H2c C2 C1 109.5 . .
H2c C2 H2a 109.5 . .
H2c C2 H2b 109.5 . .
C3 O2 Y1 143.68(13) . 4
C1 O1 Y1 142.92(13) . 2
C6 C5 P1 118.67(16) . 4_565
C10 C5 P1 120.96(17) . 4_565
C10 C5 C6 120.4(2) . .
H6 C6 C5 120.23(13) . .
C7 C6 C5 119.5(2) . .
C7 C6 H6 120.23(15) . .
H10 C10 C5 120.54(13) . .
C9 C10 C5 118.9(2) . .
C9 C10 H10 120.54(15) . .
H9 C9 C10 119.63(15) . .
C8 C9 C10 120.7(2) . .
C8 C9 H9 119.63(14) . .
H8 C8 C9 119.78(14) . .
C7 C8 C9 120.4(2) . .
C7 C8 H8 119.78(15) . .
C8 C7 C6 120.0(2) . .
H7 C7 C6 120.01(15) . .
H7 C7 C8 120.01(15) . .

loop_
_geom_bond_atom_site_label_1
_geom_bond_atom_site_label_2
_geom_bond_distance
_geom_bond_site_symmetry_2
Pt1 S1 2.3232(5) 3
Pt1 S1 2.3232(5) 2
Pt1 S1 2.3232(5) .
Pt1 S1 2.3232(5) 4
Pt2 S2 2.3190(6) 4
Pt2 S2 2.3190(6) 2
Pt2 S2 2.3190(6) .
Pt2 S2 2.3190(6) 3
Y1 O2 2.3542(14) 3
Y1 O2 2.3542(14) 2
Y1 O2 2.3542(14) .
Y1 O2 2.3542(14) 4
Y1 O1 2.3389(14) .
Y1 O1 2.3389(14) 3
Y1 O1 2.3389(14) 4
Y1 O1 2.3389(14) 2
S1 C1 1.719(2) .
S2 C3 1.716(2) .
P1 C5 1.790(2) 6_566
P1 C5 1.790(2) .
P1 C5 1.790(2) 4_565
P1 C5 1.790(2) 7_666
C3 C4 1.508(3) .
C3 O2 1.236(2) .
C1 C2 1.507(3) .
C1 O1 1.235(2) .
C4 H4a 0.9800 .
C4 H4b 0.9800 .
C4 H4c 0.9800 .
C2 H2a 0.9800 .
C2 H2b 0.9800 .
C2 H2c 0.9800 .
C5 C6 1.401(3) .
C5 C10 1.389(3) .
C6 H6 0.9500 .
C6 C7 1.387(3) .
C10 H10 0.9500 .
C10 C9 1.386(3) .
C9 H9 0.9500 .
C9 C8 1.381(4) .
C8 H8 0.9500 .
C8 C7 1.375(4) .
C7 H7 0.9500 .
